data_4022804
loop_
_publ_author_name
'Yongjun Li'
'Haiyan Zheng'
'Yuliang Li'
'Shu Wang'
'Ziyu Wu'
'Peng Liu'
'Zengqiang Gao'
'Huibiao Liu'
'Daoben Zhu'

_publ_section_title
;
 Photonic Logic Gates Based on Control of FRET by a
 Solvatochromic Perylene Bisimide
;
_journal_name_full 'Journal of Organic Chemistry'
_journal_page_first 2878
_journal_page_last 2885
_journal_paper_doi 10.1021/jo0624748
_journal_volume 72
_journal_year 2007
_chemical_formula_sum 'C57 H47 Cl9 N2 O4'
_chemical_formula_weight 1143.02
_chemical_name_systematic
; 
 ? 
;
_space_group_IT_number 14
_symmetry_cell_setting monoclinic
_symmetry_space_group_name_Hall '-P 2yn'
_symmetry_space_group_name_H-M 'P 1 21/n 1'
_atom_sites_solution_hydrogens geom
_atom_sites_solution_primary direct
_atom_sites_solution_secondary difmap
_audit_creation_method SHELXL-97
_cell_angle_alpha 90.00
_cell_angle_beta 104.53(3)
_cell_angle_gamma 90.00
_cell_formula_units_Z 4
_cell_length_a 11.064(2)
_cell_length_b 38.215(8)
_cell_length_c 12.976(3)
_cell_measurement_temperature 293(2)
_cell_volume 5310.8(18)
_computing_structure_refinement 'SHELXL-97 (Sheldrick, 1997)'
_computing_structure_solution 'SHELXS-97 (Sheldrick, 1990)'
_diffrn_ambient_temperature 293(2)
_diffrn_measured_fraction_theta_full 0.993
_diffrn_measured_fraction_theta_max 0.993
_diffrn_measurement_device_type 'MARCCD 165 detector'
_diffrn_measurement_method 'oscillation scan'
_diffrn_radiation_monochromator graphite
_diffrn_radiation_source 'fine-focus sealed tube'
_diffrn_radiation_type 'synchrotron X-ray (3W1A beamline of BSRF)'
_diffrn_radiation_wavelength 0.90000
_diffrn_reflns_av_R_equivalents 0.0000
_diffrn_reflns_av_sigmaI/netI 0.0208
_diffrn_reflns_limit_h_max 10
_diffrn_reflns_limit_h_min 0
_diffrn_reflns_limit_k_max 34
_diffrn_reflns_limit_k_min 0
_diffrn_reflns_limit_l_max 11
_diffrn_reflns_limit_l_min -11
_diffrn_reflns_number 4255
_diffrn_reflns_theta_full 24.37
_diffrn_reflns_theta_max 24.37
_diffrn_reflns_theta_min 1.35
_exptl_absorpt_coefficient_mu 0.524
_exptl_absorpt_correction_T_max 0.9788
_exptl_absorpt_correction_T_min 0.8582
_exptl_crystal_colour 'salmon pink'
_exptl_crystal_density_diffrn 1.430
_exptl_crystal_density_method 'not measured'
_exptl_crystal_description block
_exptl_crystal_F_000 2352
_exptl_crystal_size_max 0.30
_exptl_crystal_size_mid 0.28
_exptl_crystal_size_min 0.04
_refine_diff_density_max 1.118
_refine_diff_density_min -0.679
_refine_diff_density_rms 0.093
_refine_ls_extinction_coef 0.0040(15)
_refine_ls_extinction_expression Fc^*^=kFc[1+0.001xFc^2^\l^3^/sin(2\q)]^-1/4^
_refine_ls_extinction_method SHELXL
_refine_ls_goodness_of_fit_ref 1.024
_refine_ls_hydrogen_treatment constr
_refine_ls_matrix_type full
_refine_ls_number_parameters 678
_refine_ls_number_reflns 4255
_refine_ls_number_restraints 12
_refine_ls_restrained_S_all 1.031
_refine_ls_R_factor_all 0.1011
_refine_ls_R_factor_gt 0.0936
_refine_ls_shift/su_max 0.000
_refine_ls_shift/su_mean 0.000
_refine_ls_structure_factor_coef Fsqd
_refine_ls_weighting_details 'calc w=1/[\s^2^(Fo^2^)+(0.3500P)^2^+0.0000P] where P=(Fo^2^+2Fc^2^)/3'
_refine_ls_weighting_scheme calc
_refine_ls_wR_factor_gt 0.3288
_refine_ls_wR_factor_ref 0.3481
_reflns_number_gt 3614
_reflns_number_total 4255
_reflns_threshold_expression >2sigma(I)
_cod_data_source_file jo0624748si20061203_121346.cif
_cod_data_source_block aa
_cod_depositor_comments
;
The following automatic conversions were performed:
'_symmetry_cell_setting' value 'Monoclinic' changed to 'monoclinic'
according to '/home/saulius/struct/CIF-dictionaries/cif_core.dic'
dictionary named 'cif_core.dic' version 2.4.1 from 2010-06-29.

Automatic conversion script
Id: cif_fix_enum 1527 2010-12-29 10:47:43Z saulius 
;
_cod_original_sg_symbol_H-M 'P 21/n'
_cod_database_code 4022804

loop_
_symmetry_equiv_pos_as_xyz
'x, y, z'
'-x+1/2, y+1/2, -z+1/2'
'-x, -y, -z'
'x-1/2, -y-1/2, z-1/2'

loop_
_atom_site_label
_atom_site_type_symbol
_atom_site_fract_x
_atom_site_fract_y
_atom_site_fract_z
_atom_site_U_iso_or_equiv
_atom_site_adp_type
_atom_site_occupancy
_atom_site_symmetry_multiplicity
_atom_site_calc_flag
_atom_site_refinement_flags
_atom_site_disorder_assembly
_atom_site_disorder_group
O1 O 0.6203(5) 0.43966(12) -0.5408(4) 0.0586(15) Uani 1 1 d . . .
O2 O 0.7609(5) 0.32766(12) -0.5182(4) 0.0535(14) Uani 1 1 d . . .
O3 O 0.0687(4) 0.38168(11) 0.0648(3) 0.0442(13) Uani 1 1 d . . .
O4 O 0.2195(4) 0.27036(12) 0.1015(4) 0.0524(14) Uani 1 1 d . . .
N1 N 0.6893(5) 0.38403(13) -0.5308(4) 0.0338(15) Uani 1 1 d . . .
N2 N 0.1419(4) 0.32593(13) 0.0827(4) 0.0322(14) Uani 1 1 d . . .
C1 C 0.4133(5) 0.42232(15) -0.3118(5) 0.0310(17) Uani 1 1 d . . .
C2 C 0.4822(6) 0.42841(15) -0.3864(5) 0.0314(17) Uani 1 1 d . . .
H2A H 0.4814 0.4507 -0.4153 0.038 Uiso 1 1 calc R . .
C3 C 0.5514(5) 0.40279(18) -0.4190(5) 0.0375(18) Uani 1 1 d . . .
C4 C 0.6230(5) 0.34201(17) -0.4108(5) 0.0350(18) Uani 1 1 d . . .
C5 C 0.6220(6) 0.30850(16) -0.3697(5) 0.0362(17) Uani 1 1 d . . .
H5A H 0.6671 0.2908 -0.3922 0.043 Uiso 1 1 calc R . .
C6 C 0.5554(6) 0.30114(15) -0.2964(5) 0.0340(17) Uani 1 1 d . . .
H6A H 0.5551 0.2783 -0.2715 0.041 Uiso 1 1 calc R . .
C7 C 0.4170(6) 0.28671(16) -0.1328(5) 0.0386(18) Uani 1 1 d . . .
H7A H 0.4615 0.2685 -0.1533 0.046 Uiso 1 1 calc R . .
C8 C 0.3513(6) 0.27997(17) -0.0576(5) 0.0438(19) Uani 1 1 d . . .
H8A H 0.3528 0.2576 -0.0287 0.053 Uiso 1 1 calc R . .
C9 C 0.2831(5) 0.30614(16) -0.0248(4) 0.0305(16) Uani 1 1 d . . .
C10 C 0.2105(5) 0.36734(15) -0.0379(5) 0.0273(16) Uani 1 1 d . . .
C11 C 0.2119(5) 0.39943(15) -0.0793(5) 0.0283(16) Uani 1 1 d . . .
H11A H 0.1655 0.4170 -0.0577 0.034 Uiso 1 1 calc R . .
C12 C 0.2802(6) 0.40772(16) -0.1539(5) 0.0337(17) Uani 1 1 d . . .
C13 C 0.3477(5) 0.38153(15) -0.1893(4) 0.0265(16) Uani 1 1 d . . .
C14 C 0.4151(5) 0.38845(15) -0.2666(4) 0.0258(16) Uani 1 1 d . . .
C15 C 0.4859(5) 0.36121(15) -0.3006(5) 0.0281(16) Uani 1 1 d . . .
C16 C 0.4886(5) 0.32645(15) -0.2580(4) 0.0254(16) Uani 1 1 d . . .
C17 C 0.4203(5) 0.31920(16) -0.1793(5) 0.0335(17) Uani 1 1 d . . .
C18 C 0.3493(5) 0.34671(15) -0.1459(5) 0.0296(17) Uani 1 1 d . . .
C19 C 0.2804(5) 0.33978(15) -0.0705(5) 0.0285(17) Uani 1 1 d . . .
C20 C 0.5558(5) 0.36822(15) -0.3755(5) 0.0277(16) Uani 1 1 d . . .
C21 C 0.6205(6) 0.4107(2) -0.5016(5) 0.0456(19) Uani 1 1 d . . .
C22 C 0.6966(6) 0.34935(19) -0.4899(5) 0.0408(18) Uani 1 1 d . . .
C23 C 0.1337(6) 0.35995(18) 0.0378(5) 0.0348(17) Uani 1 1 d . . .
C24 C 0.2139(6) 0.29917(19) 0.0553(5) 0.0396(18) Uani 1 1 d . . .
C25 C 0.3413(6) 0.44998(15) -0.2779(5) 0.0341(17) Uani 1 1 d . . .
C26 C 0.3332(6) 0.48455(17) -0.3227(5) 0.0428(18) Uani 1 1 d . . .
H26A H 0.3735 0.4896 -0.3757 0.051 Uiso 1 1 calc R . .
C27 C 0.2681(6) 0.50957(16) -0.2886(5) 0.048(2) Uani 1 1 d . . .
H27A H 0.2655 0.5318 -0.3180 0.058 Uiso 1 1 calc R . .
C28 C 0.2043(7) 0.50348(17) -0.2113(6) 0.058(2) Uani 1 1 d . . .
H28A H 0.1583 0.5213 -0.1904 0.070 Uiso 1 1 calc R . .
C29 C 0.2096(7) 0.47120(19) -0.1660(6) 0.060(2) Uani 1 1 d . . .
H29A H 0.1687 0.4674 -0.1125 0.072 Uiso 1 1 calc R . .
C30 C 0.2767(6) 0.44306(15) -0.1987(5) 0.0377(18) Uani 1 1 d . . .
C31 C 0.7594(6) 0.39076(14) -0.6078(5) 0.0327(17) Uani 1 1 d . . .
C32 C 0.8814(6) 0.40420(15) -0.5723(5) 0.0358(17) Uani 1 1 d . . .
C33 C 0.9460(6) 0.41052(17) -0.6488(6) 0.0476(19) Uani 1 1 d . . .
H33A H 1.0262 0.4197 -0.6280 0.057 Uiso 1 1 calc R . .
C34 C 0.8951(7) 0.40358(17) -0.7548(6) 0.050(2) Uani 1 1 d . . .
H34A H 0.9422 0.4069 -0.8041 0.060 Uiso 1 1 calc R . .
C35 C 0.7746(6) 0.39177(16) -0.7875(5) 0.0409(18) Uani 1 1 d . . .
H35A H 0.7398 0.3879 -0.8596 0.049 Uiso 1 1 calc R . .
C36 C 0.7038(6) 0.38545(15) -0.7159(5) 0.0379(18) Uani 1 1 d . . .
C37 C 0.5709(6) 0.37313(18) -0.7551(6) 0.054(2) Uani 1 1 d . . .
H37A H 0.5366 0.3708 -0.6927 0.064 Uiso 1 1 calc R . .
C38 C 0.4918(8) 0.4013(3) -0.8289(8) 0.109(3) Uani 1 1 d . . .
H38A H 0.4072 0.3933 -0.8535 0.164 Uiso 1 1 calc R . .
H38B H 0.5262 0.4054 -0.8888 0.164 Uiso 1 1 calc R . .
H38C H 0.4932 0.4227 -0.7899 0.164 Uiso 1 1 calc R . .
C39 C 0.5619(9) 0.3374(3) -0.8083(9) 0.107(4) Uani 1 1 d . . .
H39A H 0.6127 0.3209 -0.7605 0.160 Uiso 1 1 calc R . .
H39B H 0.5907 0.3391 -0.8721 0.160 Uiso 1 1 calc R . .
H39C H 0.4766 0.3296 -0.8260 0.160 Uiso 1 1 calc R . .
C40 C 0.9403(7) 0.41130(19) -0.4557(6) 0.057(2) Uani 1 1 d . . .
H40A H 0.8824 0.4035 -0.4143 0.068 Uiso 1 1 calc R . .
C41 C 0.9612(11) 0.4511(2) -0.4389(7) 0.109(4) Uani 1 1 d . . .
H41A H 0.8834 0.4631 -0.4651 0.164 Uiso 1 1 calc R . .
H41B H 1.0203 0.4590 -0.4768 0.164 Uiso 1 1 calc R . .
H41C H 0.9928 0.4559 -0.3644 0.164 Uiso 1 1 calc R . .
C42 C 1.0618(8) 0.3918(2) -0.4168(7) 0.092(3) Uani 1 1 d . . .
H42A H 1.0475 0.3672 -0.4286 0.138 Uiso 1 1 calc R . .
H42B H 1.0946 0.3961 -0.3421 0.138 Uiso 1 1 calc R . .
H42C H 1.1206 0.3998 -0.4549 0.138 Uiso 1 1 calc R . .
C43 C 0.0733(6) 0.31928(15) 0.1633(5) 0.0367(18) Uani 1 1 d . . .
C44 C 0.1323(6) 0.32727(15) 0.2677(5) 0.0405(18) Uani 1 1 d . . .
C45 C 0.0619(8) 0.32072(17) 0.3420(5) 0.050(2) Uani 1 1 d . . .
H45A H 0.0981 0.3253 0.4134 0.060 Uiso 1 1 calc R . .
C46 C -0.0529(7) 0.30834(16) 0.3153(6) 0.047(2) Uani 1 1 d . . .
H46A H -0.0956 0.3048 0.3677 0.057 Uiso 1 1 calc R . .
C47 C -0.1108(6) 0.30048(16) 0.2100(6) 0.0489(19) Uani 1 1 d . . .
H47A H -0.1920 0.2918 0.1922 0.059 Uiso 1 1 calc R . .
C48 C -0.0469(6) 0.30557(15) 0.1309(5) 0.0423(18) Uani 1 1 d . . .
C49 C -0.1123(6) 0.29903(18) 0.0148(5) 0.053(2) Uani 1 1 d . . .
H49A H -0.0488 0.3001 -0.0259 0.063 Uiso 1 1 calc R . .
C50 C -0.1742(13) 0.2638(3) -0.0055(8) 0.125(4) Uani 1 1 d . . .
H50A H -0.2136 0.2614 -0.0800 0.188 Uiso 1 1 calc R . .
H50B H -0.2360 0.2617 0.0346 0.188 Uiso 1 1 calc R . .
H50C H -0.1127 0.2458 0.0159 0.188 Uiso 1 1 calc R . .
C51 C -0.2086(9) 0.3262(2) -0.0296(7) 0.095(3) Uani 1 1 d . . .
H51A H -0.2471 0.3209 -0.1028 0.143 Uiso 1 1 calc R . .
H51B H -0.1696 0.3488 -0.0247 0.143 Uiso 1 1 calc R . .
H51C H -0.2709 0.3262 0.0103 0.143 Uiso 1 1 calc R . .
C52 C 0.2636(6) 0.34187(17) 0.3028(5) 0.0498(19) Uani 1 1 d . . .
H52A H 0.2933 0.3452 0.2384 0.060 Uiso 1 1 calc R . .
C53 C 0.2677(7) 0.3774(2) 0.3564(8) 0.081(3) Uani 1 1 d . . .
H53A H 0.2110 0.3931 0.3104 0.122 Uiso 1 1 calc R . .
H53B H 0.3509 0.3867 0.3705 0.122 Uiso 1 1 calc R . .
H53C H 0.2437 0.3749 0.4222 0.122 Uiso 1 1 calc R . .
C54 C 0.3512(8) 0.3171(2) 0.3724(8) 0.093(3) Uani 1 1 d . . .
H54A H 0.4328 0.3274 0.3932 0.140 Uiso 1 1 calc R . .
H54B H 0.3551 0.2958 0.3342 0.140 Uiso 1 1 calc R . .
H54C H 0.3223 0.3121 0.4347 0.140 Uiso 1 1 calc R . .
C55 C 0.8377(8) 0.4227(2) -0.0764(7) 0.084(3) Uani 1 1 d . . .
H55A H 0.8773 0.4047 -0.0254 0.101 Uiso 1 1 calc R . .
C56 C -0.0090(9) 0.2825(4) -0.3038(8) 0.137(5) Uani 1 1 d . . .
H56A H -0.0886 0.2747 -0.3503 0.164 Uiso 1 1 calc R . .
C57 C 0.2501(14) 0.4843(4) -0.7335(14) 0.175(7) Uani 1 1 d . . .
Cl1 Cl 0.8632(3) 0.41153(11) -0.1977(2) 0.1431(15) Uani 1 1 d . . .
Cl2 Cl 0.6803(3) 0.42249(9) -0.0809(2) 0.1241(13) Uani 1 1 d . . .
Cl3 Cl 0.9091(3) 0.46152(7) -0.0324(2) 0.1143(12) Uani 1 1 d . . .
Cl4 Cl 0.0372(5) 0.25298(10) -0.2033(4) 0.178(2) Uani 1 1 d . . .
Cl5 Cl -0.0321(3) 0.32423(9) -0.24739(19) 0.1147(12) Uani 1 1 d . . .
Cl6 Cl 0.0984(3) 0.28656(9) -0.3783(2) 0.1346(14) Uani 1 1 d . . .
Cl7 Cl 0.3666(7) 0.4974(2) -0.7634(11) 0.245(6) Uani 0.590(8) 1 d PU A 1
Cl8 Cl 0.2404(9) 0.47356(17) -0.6012(6) 0.191(4) Uani 0.590(8) 1 d P A 1
Cl9 Cl 0.1692(6) 0.45287(14) -0.8190(4) 0.112(2) Uani 0.590(8) 1 d P A 1
Cl7' Cl 0.300(3) 0.4713(7) -0.8587(13) 0.387(18) Uani 0.410(8) 1 d PU A 2
Cl8' Cl 0.1355(17) 0.4823(6) -0.726(2) 0.36(2) Uani 0.410(8) 1 d P A 2
Cl9' Cl 0.3845(9) 0.4733(2) -0.6528(8) 0.155(5) Uani 0.410(8) 1 d PU A 2

loop_
_atom_site_aniso_label
_atom_site_aniso_U_11
_atom_site_aniso_U_22
_atom_site_aniso_U_33
_atom_site_aniso_U_23
_atom_site_aniso_U_13
_atom_site_aniso_U_12
O1 0.089(4) 0.035(3) 0.071(3) 0.027(3) 0.058(3) 0.020(3)
O2 0.071(3) 0.045(3) 0.060(3) 0.008(2) 0.047(3) 0.015(3)
O3 0.061(3) 0.035(3) 0.052(3) 0.005(2) 0.042(3) 0.009(2)
O4 0.073(3) 0.038(3) 0.061(3) 0.009(2) 0.045(3) 0.001(2)
N1 0.043(3) 0.028(4) 0.039(3) -0.001(3) 0.027(3) 0.007(3)
N2 0.036(3) 0.032(4) 0.037(3) 0.001(3) 0.024(3) 0.003(3)
C1 0.029(4) 0.036(5) 0.032(4) -0.002(3) 0.016(3) -0.004(3)
C2 0.041(4) 0.021(4) 0.040(4) 0.000(3) 0.025(3) 0.004(3)
C3 0.031(4) 0.050(5) 0.036(4) 0.003(4) 0.016(3) -0.009(3)
C4 0.033(4) 0.039(5) 0.032(4) -0.001(3) 0.006(3) 0.004(3)
C5 0.044(4) 0.024(4) 0.044(4) 0.000(3) 0.019(3) 0.008(3)
C6 0.048(4) 0.024(4) 0.040(4) 0.009(3) 0.029(4) -0.002(3)
C7 0.050(4) 0.027(4) 0.050(4) -0.002(3) 0.034(4) 0.011(3)
C8 0.057(4) 0.038(4) 0.042(4) 0.009(3) 0.024(4) -0.001(4)
C9 0.034(4) 0.036(4) 0.028(4) -0.006(3) 0.021(3) -0.005(3)
C10 0.037(4) 0.019(4) 0.030(4) -0.003(3) 0.017(3) 0.006(3)
C11 0.045(4) 0.015(4) 0.030(4) 0.001(3) 0.020(3) 0.003(3)
C12 0.045(4) 0.031(4) 0.033(4) 0.000(3) 0.024(3) -0.004(3)
C13 0.029(4) 0.029(4) 0.023(4) -0.005(3) 0.010(3) -0.003(3)
C14 0.028(4) 0.023(4) 0.027(4) 0.000(3) 0.007(3) -0.008(3)
C15 0.028(4) 0.034(5) 0.028(4) -0.002(3) 0.019(3) 0.002(3)
C16 0.027(3) 0.029(4) 0.026(4) -0.004(3) 0.018(3) -0.005(3)
C17 0.029(4) 0.035(5) 0.036(4) -0.001(3) 0.008(3) 0.002(3)
C18 0.032(4) 0.029(5) 0.027(4) 0.004(3) 0.007(3) 0.004(3)
C19 0.031(4) 0.029(5) 0.026(4) 0.004(3) 0.009(3) -0.008(3)
C20 0.032(4) 0.020(4) 0.034(4) 0.000(3) 0.013(3) -0.001(3)
C21 0.043(4) 0.059(6) 0.043(5) 0.000(4) 0.026(4) -0.004(4)
C22 0.044(4) 0.049(5) 0.036(4) 0.001(4) 0.023(4) 0.010(4)
C23 0.041(4) 0.040(5) 0.027(4) 0.000(3) 0.015(3) 0.005(4)
C24 0.044(4) 0.034(5) 0.042(4) -0.004(4) 0.012(4) -0.005(4)
C25 0.041(4) 0.022(4) 0.045(4) -0.002(3) 0.021(3) 0.002(3)
C26 0.053(4) 0.032(4) 0.057(5) -0.003(4) 0.037(4) 0.002(3)
C27 0.073(5) 0.025(4) 0.057(5) 0.015(3) 0.037(4) 0.007(4)
C28 0.099(6) 0.024(5) 0.070(5) 0.017(4) 0.056(5) 0.018(4)
C29 0.083(6) 0.055(6) 0.061(5) -0.004(4) 0.053(4) 0.001(4)
C30 0.056(4) 0.025(4) 0.040(4) -0.001(3) 0.026(4) -0.001(3)
C31 0.044(5) 0.033(4) 0.030(5) 0.006(3) 0.025(4) 0.005(3)
C32 0.033(4) 0.043(4) 0.038(5) 0.007(3) 0.022(4) 0.007(3)
C33 0.040(4) 0.054(4) 0.049(6) -0.001(4) 0.013(4) -0.001(3)
C34 0.066(6) 0.051(4) 0.046(6) 0.011(4) 0.041(4) 0.014(4)
C35 0.034(5) 0.054(4) 0.033(4) -0.004(3) 0.007(4) 0.000(3)
C36 0.043(5) 0.046(4) 0.033(5) 0.006(3) 0.025(4) 0.005(3)
C37 0.051(5) 0.068(5) 0.048(4) -0.008(4) 0.024(4) -0.007(4)
C38 0.052(6) 0.159(9) 0.105(8) 0.031(7) -0.002(5) -0.001(6)
C39 0.068(6) 0.125(8) 0.140(9) -0.066(7) 0.049(6) -0.042(6)
C40 0.051(5) 0.076(6) 0.045(5) -0.009(4) 0.015(4) -0.007(4)
C41 0.149(10) 0.090(7) 0.071(6) -0.032(5) -0.007(6) 0.019(6)
C42 0.094(7) 0.114(7) 0.053(5) -0.011(5) -0.010(5) 0.019(6)
C43 0.047(5) 0.031(4) 0.043(5) 0.001(3) 0.031(4) 0.006(3)
C44 0.055(5) 0.041(4) 0.033(5) -0.001(3) 0.027(4) 0.002(3)
C45 0.077(6) 0.045(4) 0.032(4) 0.003(3) 0.024(4) -0.003(4)
C46 0.060(6) 0.038(4) 0.060(6) 0.003(3) 0.045(5) -0.001(4)
C47 0.049(4) 0.048(4) 0.057(6) -0.001(4) 0.027(5) -0.007(3)
C48 0.051(5) 0.037(4) 0.050(5) -0.001(3) 0.033(4) -0.003(3)
C49 0.051(5) 0.067(5) 0.046(5) -0.005(4) 0.022(4) -0.007(4)
C50 0.191(12) 0.078(7) 0.088(7) -0.014(5) 0.002(7) -0.022(7)
C51 0.110(7) 0.081(6) 0.076(6) -0.009(5) -0.010(5) 0.022(6)
C52 0.057(5) 0.064(5) 0.031(4) 0.001(4) 0.015(3) -0.004(4)
C53 0.062(6) 0.078(6) 0.109(7) -0.023(5) 0.031(5) -0.019(4)
C54 0.071(6) 0.090(7) 0.117(8) 0.023(6) 0.022(6) 0.009(5)
C55 0.077(6) 0.112(7) 0.065(6) 0.006(5) 0.019(5) 0.011(5)
C56 0.060(6) 0.259(16) 0.084(7) -0.062(9) 0.004(5) -0.029(8)
C57 0.110(11) 0.204(15) 0.211(17) 0.033(12) 0.038(11) -0.082(11)
Cl1 0.157(3) 0.191(3) 0.082(2) -0.0259(19) 0.0327(19) 0.018(2)
Cl2 0.087(2) 0.164(3) 0.117(2) 0.0445(19) 0.0178(17) 0.0037(17)
Cl3 0.113(2) 0.108(2) 0.124(2) -0.0174(16) 0.0336(18) -0.0104(16)
Cl4 0.262(5) 0.122(3) 0.179(4) -0.026(2) 0.112(4) -0.089(3)
Cl5 0.105(2) 0.178(3) 0.0620(18) -0.0183(15) 0.0225(14) 0.0230(18)
Cl6 0.142(3) 0.183(3) 0.103(2) 0.021(2) 0.078(2) 0.050(2)
Cl7 0.141(6) 0.159(7) 0.374(15) 0.074(8) -0.049(7) -0.046(5)
Cl8 0.272(11) 0.142(5) 0.131(5) -0.041(4) -0.001(6) 0.041(6)
Cl9 0.132(5) 0.110(4) 0.087(3) -0.009(3) 0.013(3) -0.055(3)
Cl7' 0.57(4) 0.40(3) 0.153(12) -0.004(15) 0.022(19) 0.27(3)
Cl8' 0.180(14) 0.36(3) 0.56(4) 0.31(3) 0.12(2) 0.055(15)
Cl9' 0.143(8) 0.122(7) 0.173(9) 0.028(5) -0.009(7) -0.035(5)

loop_
_atom_type_symbol
_atom_type_description
_atom_type_scat_dispersion_real
_atom_type_scat_dispersion_imag
_atom_type_scat_source
C C 0.0033 0.0016 'International Tables Vol C Tables 4.2.6.8 and 6.1.1.4'
H H 0.0000 0.0000 'International Tables Vol C Tables 4.2.6.8 and 6.1.1.4'
N N 0.0061 0.0033 'International Tables Vol C Tables 4.2.6.8 and 6.1.1.4'
O O 0.0106 0.0060 'International Tables Vol C Tables 4.2.6.8 and 6.1.1.4'
Cl Cl 0.1484 0.1585 'International Tables Vol C Tables 4.2.6.8 and 6.1.1.4'

loop_
_geom_angle_atom_site_label_1
_geom_angle_atom_site_label_2
_geom_angle_atom_site_label_3
_geom_angle
C21 N1 C22 124.7(6)
C21 N1 C31 119.4(5)
C22 N1 C31 115.9(5)
C24 N2 C23 123.3(5)
C24 N2 C43 119.2(5)
C23 N2 C43 117.5(5)
C2 C1 C14 119.1(5)
C2 C1 C25 121.7(6)
C14 C1 C25 119.3(6)
C3 C2 C1 122.6(5)
C2 C3 C20 120.2(5)
C2 C3 C21 120.1(6)
C20 C3 C21 119.7(6)
C5 C4 C20 118.8(6)
C5 C4 C22 119.8(6)
C20 C4 C22 121.4(6)
C6 C5 C4 120.9(5)
C5 C6 C16 122.3(5)
C8 C7 C17 123.5(6)
C7 C8 C9 120.5(6)
C8 C9 C19 119.0(6)
C8 C9 C24 120.7(6)
C19 C9 C24 120.3(6)
C11 C10 C19 119.5(6)
C11 C10 C23 120.5(5)
C19 C10 C23 120.0(6)
C10 C11 C12 123.0(5)
C13 C12 C11 119.4(5)
C13 C12 C30 119.5(6)
C11 C12 C30 121.0(6)
C12 C13 C14 121.4(6)
C12 C13 C18 119.2(5)
C14 C13 C18 119.4(6)
C13 C14 C1 120.5(6)
C13 C14 C15 120.4(5)
C1 C14 C15 119.1(5)
C20 C15 C16 118.6(5)
C20 C15 C14 120.6(6)
C16 C15 C14 120.8(5)
C6 C16 C15 118.0(5)
C6 C16 C17 122.9(6)
C15 C16 C17 119.1(5)
C7 C17 C16 123.8(6)
C7 C17 C18 116.5(6)
C16 C17 C18 119.7(6)
C19 C18 C17 120.1(6)
C19 C18 C13 119.3(5)
C17 C18 C13 120.6(6)
C18 C19 C9 120.4(6)
C18 C19 C10 119.6(6)
C9 C19 C10 120.0(6)
C4 C20 C15 121.4(6)
C4 C20 C3 120.2(6)
C15 C20 C3 118.4(5)
O1 C21 N1 120.0(6)
O1 C21 C3 122.3(6)
N1 C21 C3 117.7(7)
O2 C22 N1 120.6(6)
O2 C22 C4 123.1(6)
N1 C22 C4 116.3(6)
O3 C23 N2 119.5(5)
O3 C23 C10 123.0(6)
N2 C23 C10 117.4(6)
O4 C24 N2 119.1(6)
O4 C24 C9 122.1(6)
N2 C24 C9 118.8(6)
C30 C25 C26 118.3(5)
C30 C25 C1 119.8(5)
C26 C25 C1 121.9(6)
C27 C26 C25 120.5(6)
C26 C27 C28 122.3(6)
C29 C28 C27 119.4(6)
C28 C29 C30 121.5(6)
C25 C30 C29 118.0(5)
C25 C30 C12 119.5(5)
C29 C30 C12 122.6(6)
C36 C31 C32 121.7(5)
C36 C31 N1 119.6(6)
C32 C31 N1 118.6(5)
C33 C32 C31 117.0(6)
C33 C32 C40 121.1(6)
C31 C32 C40 122.0(5)
C34 C33 C32 122.0(6)
C35 C34 C33 119.7(6)
C34 C35 C36 121.5(6)
C35 C36 C31 118.0(6)
C35 C36 C37 120.0(6)
C31 C36 C37 122.0(5)
C36 C37 C39 112.4(6)
C36 C37 C38 110.0(6)
C39 C37 C38 112.3(8)
C42 C40 C32 111.7(6)
C42 C40 C41 110.5(7)
C32 C40 C41 109.2(6)
C44 C43 C48 124.0(5)
C44 C43 N2 117.4(6)
C48 C43 N2 118.5(5)
C43 C44 C45 115.2(6)
C43 C44 C52 123.9(5)
C45 C44 C52 120.9(6)
C46 C45 C44 123.2(6)
C45 C46 C47 120.9(6)
C46 C47 C48 119.9(6)
C43 C48 C47 116.8(6)
C43 C48 C49 122.8(5)
C47 C48 C49 120.2(6)
C51 C49 C50 107.7(8)
C51 C49 C48 112.6(6)
C50 C49 C48 113.8(6)
C54 C52 C44 112.2(6)
C54 C52 C53 110.5(7)
C44 C52 C53 112.5(5)
Cl3 C55 Cl1 110.7(5)
Cl3 C55 Cl2 113.1(5)
Cl1 C55 Cl2 111.3(5)
Cl4 C56 Cl6 111.9(7)
Cl4 C56 Cl5 108.8(6)
Cl6 C56 Cl5 109.7(8)
Cl8' C57 Cl7 160.8(16)
Cl8' C57 Cl9' 133.1(16)
Cl7 C57 Cl9' 63.7(7)
Cl8' C57 Cl9 69.3(16)
Cl7 C57 Cl9 113.7(13)
Cl9' C57 Cl9 118.2(12)
Cl8' C57 Cl8 67.9(14)
Cl7 C57 Cl8 125.2(11)
Cl9' C57 Cl8 66.0(8)
Cl9 C57 Cl8 108.0(7)
Cl8' C57 Cl7' 123(2)
Cl7 C57 Cl7' 54.8(13)
Cl9' C57 Cl7' 93.8(13)
Cl9 C57 Cl7' 59.1(14)
Cl8 C57 Cl7' 148.6(13)

loop_
_geom_bond_atom_site_label_1
_geom_bond_atom_site_label_2
_geom_bond_distance
O1 C21 1.218(8)
O2 C22 1.208(7)
O3 C23 1.207(7)
O4 C24 1.248(7)
N1 C21 1.380(8)
N1 C22 1.423(8)
N1 C31 1.434(8)
N2 C24 1.396(8)
N2 C23 1.418(8)
N2 C43 1.461(8)
C1 C2 1.395(8)
C1 C14 1.419(8)
C1 C25 1.457(8)
C2 C3 1.373(8)
C3 C20 1.433(9)
C3 C21 1.495(9)
C4 C5 1.388(8)
C4 C20 1.391(8)
C4 C22 1.488(9)
C5 C6 1.372(8)
C6 C16 1.383(8)
C7 C8 1.380(9)
C7 C17 1.385(8)
C8 C9 1.383(9)
C9 C19 1.413(8)
C9 C24 1.461(9)
C10 C11 1.341(8)
C10 C19 1.432(8)
C10 C23 1.478(9)
C11 C12 1.405(8)
C12 C13 1.394(8)
C12 C30 1.467(8)
C13 C14 1.417(8)
C13 C18 1.443(8)
C14 C15 1.437(8)
C15 C20 1.412(8)
C15 C16 1.436(8)
C16 C17 1.442(8)
C17 C18 1.443(8)
C18 C19 1.407(8)
C25 C30 1.416(8)
C25 C26 1.437(9)
C26 C27 1.337(9)
C27 C28 1.383(9)
C28 C29 1.361(9)
C29 C30 1.430(9)
C31 C36 1.398(8)
C31 C32 1.409(8)
C32 C33 1.382(9)
C32 C40 1.514(9)
C33 C34 1.375(9)
C34 C35 1.369(9)
C35 C36 1.378(8)
C36 C37 1.506(9)
C37 C39 1.522(11)
C37 C38 1.556(12)
C40 C42 1.508(11)
C40 C41 1.545(12)
C43 C44 1.382(9)
C43 C48 1.393(9)
C44 C45 1.405(9)
C44 C52 1.515(9)
C45 C46 1.317(9)
C46 C47 1.389(10)
C47 C48 1.398(9)
C48 C49 1.519(10)
C49 C51 1.495(11)
C49 C50 1.503(12)
C52 C54 1.487(11)
C52 C53 1.521(10)
C55 Cl3 1.709(10)
C55 Cl1 1.721(9)
C55 Cl2 1.728(9)
C56 Cl4 1.703(14)
C56 Cl6 1.717(11)
C56 Cl5 1.800(14)
C57 Cl8' 1.297(19)
C57 Cl7 1.521(16)
C57 Cl9' 1.644(19)
C57 Cl9 1.726(17)
C57 Cl8 1.793(18)
C57 Cl7' 1.91(3)
